data_4323165
loop_
_publ_author_name
'Raffaella Crescenzi'
'Euro Solari'
'Carlo Floriani'
'Angiola Chiesi-Villa'
'Corrado Rizzoli'

_publ_contact_author
;
     Dr. Corrado Rizzoli
     Universit\'a di Parma
     Dipartimento di Chimica Generale ed Inorganica,
     Chimica Analitica, Chimica Fisica
     Viale delle Scienze 78
     I-43100 Parma
     Italy
;
_publ_contact_author_email rizzoli@at@ipruniv.cce.unipr.it
_publ_contact_author_fax '[039]521 905 556'
_publ_contact_author_phone '[039]521 905 449'
_publ_section_title
;
 The Intra- and Intermolecular Oxidative Coupling of Ni(II)-meso-Octaethyl
 Mono(pyridine)-Tris(pyrrole) Complex Leading to CC Bonds: Pathways to
 Oligomeric Porphyrinogens
;
_journal_name_full 'Inorganic Chemistry'
_journal_page_first 6044
_journal_page_last 6051
_journal_paper_doi 10.1021/ic9806378
_journal_volume 37
_journal_year 1998
_chemical_formula_sum 'C41 H57 Li N4 O'
_chemical_formula_weight 628.87
_space_group_IT_number 2
_symmetry_cell_setting triclinic
_symmetry_space_group_name_Hall '-P 1'
_symmetry_space_group_name_H-M 'P -1'
_atom_sites_solution_hydrogens difmap
_atom_sites_solution_primary direct
_atom_sites_solution_secondary difmap
_cell_angle_alpha 99.07(2)
_cell_angle_beta 113.88(3)
_cell_angle_gamma 71.87(2)
_cell_formula_units_Z 2.00
_cell_length_a 11.815(2)
_cell_length_b 15.94(3)
_cell_length_c 11.26(2)
_cell_measurement_reflns_used 143
_cell_measurement_temperature 25
_cell_measurement_theta_max 64.0
_cell_measurement_theta_min 43.3
_cell_volume 1842(5)
_computing_cell_refinement 'TEXSAN Software'
_computing_data_collection 'TEXSAN Software'
_computing_data_reduction 'TEXSAN Software'
_computing_structure_refinement 'SHELXS-93 (Sheldrick, 1993)'
_computing_structure_solution 'SHELXS-86 (Sheldrick, 1990)'
_diffrn_ambient_temperature 143
_diffrn_measurement_device 'Rigaku AFC6S'
_diffrn_measurement_method omega/2theta
_diffrn_radiation_monochromator graphite
_diffrn_radiation_source fine-focussealedtube
_diffrn_radiation_type CuKa
_diffrn_radiation_wavelength 1.54178
_diffrn_reflns_av_R_equivalents 0.0927
_diffrn_reflns_av_sigmaI/netI 0.1062
_diffrn_reflns_limit_h_max 14
_diffrn_reflns_limit_h_min -2
_diffrn_reflns_limit_k_max 19
_diffrn_reflns_limit_k_min -19
_diffrn_reflns_limit_l_max 12
_diffrn_reflns_limit_l_min -13
_diffrn_reflns_number 7253
_diffrn_reflns_theta_max 70.15
_diffrn_reflns_theta_min 2.92
_diffrn_standards_decay_% 0.2
_diffrn_standards_interval_count 150
_diffrn_standards_number 3
_exptl_absorpt_coefficient_mu 0.4832
_exptl_absorpt_correction_T_max 1.000
_exptl_absorpt_correction_T_min 0.540
_exptl_absorpt_correction_type 'North et al. 1968'
_exptl_crystal_colour yellow
_exptl_crystal_density_diffrn 1.1339
_exptl_crystal_density_meas ?
_exptl_crystal_density_method not_measured
_exptl_crystal_description elongated_prism
_exptl_crystal_F_000 684.0
_exptl_crystal_size_max 0.88
_exptl_crystal_size_mid 0.32
_exptl_crystal_size_min 0.20
_refine_diff_density_max 0.544
_refine_diff_density_min -0.305
_refine_diff_density_rms 0.065
_refine_ls_extinction_method none
_refine_ls_goodness_of_fit_all 1.074
_refine_ls_goodness_of_fit_obs 1.214
_refine_ls_hydrogen_treatment not_refined
_refine_ls_matrix_type full
_refine_ls_number_parameters 424
_refine_ls_number_reflns 5810
_refine_ls_number_restraints 0
_refine_ls_restrained_S_all 1.151
_refine_ls_restrained_S_obs 1.214
_refine_ls_R_factor_all 0.1551
_refine_ls_R_factor_obs 0.0636
_refine_ls_shift/esd_max 0.000
_refine_ls_shift/esd_mean 0.000
_refine_ls_structure_factor_coef Fsqd
_refine_ls_weighting_details 'w=1/[s^2^(Fo^2^)+( 0.1112P)^2^+0.0152P] where P=(Fo^2^+2Fc^2^)/3'
_refine_ls_weighting_scheme calc
_refine_ls_wR_factor_all 0.2309
_refine_ls_wR_factor_obs 0.1705
_reflns_number_observed 3512
_reflns_number_total 6890
_reflns_observed_criterion >2sigma(I)
_cod_data_source_file ic9806378_1.cif
_cod_data_source_block COMPLEX11
_cod_depositor_comments
;
The following automatic conversions were performed:

'_exptl_crystal_density_meas' value 'not_measured' was changed to '?'
- the value is perceived as not measured.

Automatic conversion script
Id: cif_fix_values 3008 2015-01-20 13:52:24Z robertas 

The following automatic conversions were performed:

'_refine_ls_weighting_scheme' value 'calc w=1/[s^2^(Fo^2^)+(
0.1112P)^2^+0.0152P] where P=(Fo^2^+2Fc^2^)/3' was changed to 'calc'.
New tag '_refine_ls_weighting_details' was created. The value of the
new tag was set to 'w=1/[s^2^(Fo^2^)+( 0.1112P)^2^+0.0152P] where
P=(Fo^2^+2Fc^2^)/3'.

Automatic conversion script
Id: cif_fix_values 3143 2015-03-26 13:38:13Z robertas 
;
_cod_original_cell_volume 1842.(5)
_cod_original_formula_sum C41H57LiN4O
_cod_database_code 4323165

loop_
_symmetry_equiv_pos_as_xyz
'x, y, z'
'-x, -y, -z'

loop_
_atom_site_aniso_label
_atom_site_aniso_U_11
_atom_site_aniso_U_22
_atom_site_aniso_U_33
_atom_site_aniso_U_23
_atom_site_aniso_U_13
_atom_site_aniso_U_12
LI1 0.0193(27) 0.0249(28) 0.0242(27) 0.0045(23) -0.0014(23) -0.0067(23)
O1 0.0235(12) 0.0296(13) 0.0279(12) 0.0067(10) 0.0022(10) -0.0073(10)
N1 0.0179(13) 0.0210(14) 0.0186(13) 0.0039(11) -0.0033(11) -0.0070(11)
N2 0.0183(14) 0.0341(16) 0.0243(14) 0.0082(12) -0.0013(11) -0.0101(12)
N3 0.0145(13) 0.0201(13) 0.0192(13) 0.0040(11) -0.0030(10) -0.0063(11)
N4 0.0184(14) 0.0298(16) 0.0290(15) -0.0025(13) -0.0036(12) -0.0071(12)
C1 0.0244(17) 0.0212(16) 0.0232(16) -0.0003(13) -0.0027(14) -0.0113(14)
C2 0.0216(17) 0.0261(18) 0.0279(18) 0.0050(14) -0.0014(14) -0.0082(14)
C3 0.0190(17) 0.0399(21) 0.0270(18) 0.0132(16) 0.0036(14) -0.0010(15)
C4 0.0192(16) 0.0293(18) 0.0213(16) 0.0079(14) 0.0030(14) 0.0006(14)
C5 0.0167(16) 0.0261(17) 0.0199(15) 0.0027(13) -0.0018(13) -0.0069(14)
C6 0.0171(16) 0.0317(19) 0.0267(17) 0.0095(15) -0.0040(14) -0.0098(14)
C7 0.0277(19) 0.0327(19) 0.0221(16) 0.0009(15) 0.0008(14) -0.0098(16)
C8 0.0337(20) 0.0333(20) 0.0309(19) 0.0039(16) 0.0093(16) -0.0050(17)
C9 0.0207(17) 0.0315(18) 0.0202(15) 0.0064(14) 0.0031(13) -0.0065(15)
C10 0.0154(16) 0.0247(17) 0.0211(15) 0.0019(13) -0.0019(13) -0.0093(14)
C11 0.0159(15) 0.0206(16) 0.0204(15) 0.0010(13) -0.0018(12) -0.0060(13)
C12 0.0150(15) 0.0249(16) 0.0263(17) 0.0024(14) 0.0004(13) -0.0087(13)
C13 0.0204(16) 0.0262(17) 0.0234(16) 0.0048(13) 0.0027(13) -0.0085(14)
C14 0.0205(16) 0.0215(16) 0.0210(16) 0.0026(13) -0.0026(13) -0.0085(14)
C15 0.0220(17) 0.0307(18) 0.0187(15) 0.0010(14) 0.0019(13) -0.0119(14)
C16 0.0253(18) 0.0345(19) 0.0205(16) -0.0037(15) -0.0002(14) -0.0122(16)
C17 0.0345(21) 0.0473(23) 0.0305(19) 0.0126(18) 0.0000(17) -0.0104(19)
C18 0.0379(23) 0.0629(28) 0.0330(21) 0.0192(20) -0.0066(18) -0.0210(22)
C19 0.0262(19) 0.0433(22) 0.0386(21) 0.0142(18) 0.0039(16) -0.0104(17)
C20 0.0171(16) 0.0252(17) 0.0291(18) -0.0014(14) -0.0027(14) -0.0057(14)
C21 0.0165(15) 0.0305(18) 0.0179(15) 0.0018(13) -0.0013(13) -0.0067(14)
C22 0.0184(17) 0.0442(22) 0.0263(18) 0.0093(16) 0.0017(14) -0.0070(16)
C23 0.0275(22) 0.1076(44) 0.0326(23) 0.0109(26) 0.0105(19) 0.0050(25)
C24 0.0221(17) 0.0384(20) 0.0220(16) 0.0088(15) -0.0009(14) -0.0101(16)
C25 0.0325(22) 0.0388(22) 0.0627(29) 0.0247(21) -0.0014(20) -0.0130(18)
C26 0.0340(20) 0.0278(18) 0.0309(19) -0.0024(15) 0.0080(16) -0.0144(16)
C27 0.0469(24) 0.0395(22) 0.0327(20) -0.0105(18) 0.0119(19) -0.0181(20)
C28 0.0210(16) 0.0271(17) 0.0186(15) 0.0025(13) -0.0015(13) -0.0107(14)
C29 0.0212(18) 0.0394(21) 0.0307(19) 0.0123(17) -0.0030(15) -0.0050(16)
C30 0.0374(21) 0.0387(21) 0.0280(18) 0.0035(16) 0.0098(16) -0.0144(17)
C31 0.0558(27) 0.0562(27) 0.0322(21) -0.0002(19) 0.0223(20) -0.0200(23)
C32 0.0178(16) 0.0299(18) 0.0210(16) 0.0026(14) 0.0029(13) -0.0068(14)
C33 0.0230(18) 0.0372(20) 0.0279(18) 0.0035(16) 0.0034(15) -0.0055(16)
C34 0.0196(17) 0.0343(19) 0.0254(17) -0.0012(15) -0.0040(14) -0.0142(15)
C35 0.0291(20) 0.0358(21) 0.0451(23) -0.0035(18) 0.0014(18) -0.0187(17)
C36 0.0264(18) 0.0310(19) 0.0220(16) 0.0043(14) 0.0013(14) -0.0061(15)
C37 0.0337(20) 0.0338(20) 0.0272(19) -0.0022(16) 0.0004(16) -0.0066(17)
C38 0.0315(20) 0.0289(19) 0.0422(22) 0.0000(16) 0.0095(17) -0.0137(16)
C39 0.0426(24) 0.0551(27) 0.0457(25) 0.0254(22) 0.0118(20) -0.0102(21)
C40 0.0371(22) 0.0415(23) 0.0345(21) 0.0112(18) 0.0011(18) -0.0094(19)
C41 0.0225(18) 0.0339(19) 0.0307(19) 0.0054(16) 0.0007(15) -0.0066(16)

loop_
_atom_site_label
_atom_site_fract_x
_atom_site_fract_y
_atom_site_fract_z
_atom_site_U_iso_or_equiv
_atom_site_thermal_displace_type
_atom_site_type_symbol
_atom_site_calc_flag
_atom_site_calc_attached_atom
_atom_site_aniso_ratio
LI1 0.7147(5) 0.2469(4) 0.0409(5) 0.0255(21) aniso Li . . 2.61
O1 0.8151(2) 0.1242(2) 0.1177(2) 0.0288(10) aniso O . . 1.99
N1 0.5056(2) 0.2367(2) -0.0565(2) 0.0218(9) aniso N . . 3.25
N2 0.6232(3) 0.3364(2) 0.1664(3) 0.0271(12) aniso N . . 3.00
N3 0.8278(2) 0.3273(2) 0.0585(2) 0.0203(10) aniso N . . 3.36
N4 0.6886(3) 0.2296(2) -0.2166(3) 0.0303(12) aniso N . . 4.00
C1 0.4444(3) 0.2321(2) -0.1849(3) 0.0258(13) aniso C . . 3.69
C2 0.3196(3) 0.2948(2) -0.2276(3) 0.0279(13) aniso C . . 2.62
C3 0.3036(3) 0.3413(2) -0.1217(4) 0.0306(14) aniso C . . 3.05
C4 0.4194(3) 0.3049(2) -0.0105(3) 0.0258(13) aniso C . . 2.63
C5 0.4148(3) 0.3051(2) 0.1226(3) 0.0234(12) aniso C . . 2.82
C6 0.4855(3) 0.3659(2) 0.1145(3) 0.0275(13) aniso C . . 3.79
C7 0.4454(3) 0.4625(2) 0.1195(3) 0.0300(15) aniso C . . 2.23
C8 0.5574(4) 0.4878(2) 0.1798(4) 0.0343(16) aniso C . . 1.46
C9 0.6643(3) 0.4075(2) 0.2073(3) 0.0251(14) aniso C . . 2.03
C10 0.8075(3) 0.3989(2) 0.2669(3) 0.0223(13) aniso C . . 3.31
C11 0.8483(3) 0.3933(2) 0.1534(3) 0.0216(12) aniso C . . 2.97
C12 0.9136(3) 0.4445(2) 0.1313(3) 0.0236(13) aniso C . . 2.92
C13 0.9354(3) 0.4086(2) 0.0179(3) 0.0242(12) aniso C . . 1.86
C14 0.8839(3) 0.3368(2) -0.0228(3) 0.0236(12) aniso C . . 3.01
C15 0.8891(3) 0.2721(2) -0.1357(3) 0.0246(13) aniso C . . 2.22
C16 0.7516(3) 0.2802(2) -0.2332(3) 0.0294(15) aniso C . . 2.93
C17 0.6931(4) 0.3407(3) -0.3346(4) 0.0404(16) aniso C . . 2.56
C18 0.5706(4) 0.3440(3) -0.4206(4) 0.0475(18) aniso C . . 3.95
C19 0.5087(4) 0.2892(3) -0.4041(4) 0.0370(16) aniso C . . 2.32
C20 0.5678(3) 0.2325(2) -0.3023(3) 0.0280(14) aniso C . . 3.65
C21 0.5040(3) 0.1713(2) -0.2750(3) 0.0240(12) aniso C . . 2.77
C22 0.2824(3) 0.3485(3) 0.1293(4) 0.0314(14) aniso C . . 2.88
C23 0.2858(4) 0.3764(4) 0.2649(4) 0.0611(24) aniso C . . 4.84
C24 0.4967(3) 0.2239(2) 0.2042(3) 0.0293(14) aniso C . . 2.87
C25 0.4349(4) 0.1482(3) 0.1638(5) 0.0476(18) aniso C . . 3.71
C26 0.8338(4) 0.4800(2) 0.3559(4) 0.0313(15) aniso C . . 1.90
C27 0.8009(4) 0.4903(3) 0.4758(4) 0.0406(16) aniso C . . 2.17
C28 0.8800(3) 0.3128(2) 0.3428(3) 0.0240(13) aniso C . . 2.81
C29 1.0258(3) 0.2963(3) 0.3995(4) 0.0343(14) aniso C . . 3.38
C30 0.9698(4) 0.2928(3) -0.1995(4) 0.0343(16) aniso C . . 1.58
C31 0.9891(4) 0.2289(3) -0.3113(4) 0.0452(20) aniso C . . 2.28
C32 0.9501(3) 0.1763(2) -0.0876(3) 0.0241(12) aniso C . . 1.91
C33 1.0888(3) 0.1606(2) 0.0089(4) 0.0318(14) aniso C . . 1.94
C34 0.3984(3) 0.1490(2) -0.4000(3) 0.0293(14) aniso C . . 4.51
C35 0.3276(4) 0.0904(3) -0.3791(4) 0.0391(16) aniso C . . 3.70
C36 0.6041(3) 0.0873(2) -0.2075(3) 0.0291(13) aniso C . . 2.11
C37 0.6687(4) 0.0268(3) -0.2926(4) 0.0363(14) aniso C . . 2.59
C38 0.7622(4) 0.0610(2) 0.1406(4) 0.0345(16) aniso C . . 2.09
C39 0.8275(4) 0.0503(3) 0.2879(4) 0.0474(18) aniso C . . 3.02
C40 0.9600(4) 0.0627(3) 0.3196(4) 0.0410(16) aniso C . . 2.29
C41 0.9509(3) 0.0946(2) 0.1942(4) 0.0320(15) aniso C . . 2.26
H2 0.25490(0) 0.30650(0) -0.31330(0) 0.0500(0) iso H . C2 1.00
H3 0.23330(0) 0.39130(0) -0.11460(0) 0.0500(0) iso H . C3 1.00
H7 0.35880(0) 0.49660(0) 0.10270(0) 0.0500(0) iso H . C7 1.00
H8 0.58050(0) 0.54210(0) 0.21950(0) 0.0500(0) iso H . C8 1.00
H12 0.93820(0) 0.50330(0) 0.18160(0) 0.0500(0) iso H . C12 1.00
H13 0.97820(0) 0.42590(0) -0.01680(0) 0.0500(0) iso H . C13 1.00
H18 0.52950(0) 0.38290(0) -0.48950(0) 0.0500(0) iso H . C18 1.00
H17 0.75190(0) 0.37430(0) -0.33390(0) 0.0500(0) iso H . C17 1.00
H19 0.41730(0) 0.28380(0) -0.47970(0) 0.0500(0) iso H . C19 1.00
H221 0.24040(0) 0.40070(0) 0.07630(0) 0.0500(0) iso H . C22 1.00
H222 0.22910(0) 0.30820(0) 0.09240(0) 0.0500(0) iso H . C22 1.00
H231 0.20070(0) 0.40360(0) 0.26340(0) 0.0500(0) iso H . C23 1.00
H232 0.33660(0) 0.41840(0) 0.30250(0) 0.0500(0) iso H . C23 1.00
H233 0.32530(0) 0.32580(0) 0.31870(0) 0.0500(0) iso H . C23 1.00
H241 0.51090(0) 0.24050(0) 0.29490(0) 0.0500(0) iso H . C24 1.00
H242 0.58040(0) 0.20510(0) 0.19690(0) 0.0500(0) iso H . C24 1.00
H251 0.48920(0) 0.09770(0) 0.21560(0) 0.0500(0) iso H . C25 1.00
H252 0.42190(0) 0.13000(0) 0.07280(0) 0.0500(0) iso H . C25 1.00
H253 0.35240(0) 0.16540(0) 0.17070(0) 0.0500(0) iso H . C25 1.00
H261 0.78530(0) 0.53320(0) 0.30560(0) 0.0500(0) iso H . C26 1.00
H262 0.92490(0) 0.47670(0) 0.38360(0) 0.0500(0) iso H . C26 1.00
H271 0.82000(0) 0.54130(0) 0.52740(0) 0.0500(0) iso H . C27 1.00
H272 0.85040(0) 0.43840(0) 0.52790(0) 0.0500(0) iso H . C27 1.00
H273 0.71070(0) 0.49490(0) 0.44990(0) 0.0500(0) iso H . C27 1.00
H281 0.85030(0) 0.31520(0) 0.41330(0) 0.0500(0) iso H . C28 1.00
H282 0.85800(0) 0.26290(0) 0.28540(0) 0.0500(0) iso H . C28 1.00
H291 1.06750(0) 0.24260(0) 0.44660(0) 0.0500(0) iso H . C29 1.00
H292 1.04920(0) 0.34480(0) 0.45960(0) 0.0500(0) iso H . C29 1.00
H293 1.05680(0) 0.29260(0) 0.33170(0) 0.0500(0) iso H . C29 1.00
H301 1.05430(0) 0.29360(0) -0.13290(0) 0.0500(0) iso H . C30 1.00
H302 0.92930(0) 0.35270(0) -0.23250(0) 0.0500(0) iso H . C30 1.00
H311 1.04050(0) 0.24500(0) -0.34670(0) 0.0500(0) iso H . C31 1.00
H312 0.90680(0) 0.22840(0) -0.37950(0) 0.0500(0) iso H . C31 1.00
H313 1.03190(0) 0.16930(0) -0.27980(0) 0.0500(0) iso H . C31 1.00
H321 0.89900(0) 0.16290(0) -0.04720(0) 0.0500(0) iso H . C32 1.00
H322 0.94740(0) 0.13490(0) -0.16210(0) 0.0500(0) iso H . C32 1.00
H331 1.12260(0) 0.10070(0) 0.03590(0) 0.0500(0) iso H . C33 1.00
H332 1.09190(0) 0.20000(0) 0.08350(0) 0.0500(0) iso H . C33 1.00
H333 1.14020(0) 0.17200(0) -0.03140(0) 0.0500(0) iso H . C33 1.00
H341 0.43650(0) 0.11970(0) -0.46400(0) 0.0500(0) iso H . C34 1.00
H342 0.33630(0) 0.20440(0) -0.43880(0) 0.0500(0) iso H . C34 1.00
H351 0.26160(0) 0.07830(0) -0.45850(0) 0.0500(0) iso H . C35 1.00
H352 0.28720(0) 0.11990(0) -0.31740(0) 0.0500(0) iso H . C35 1.00
H353 0.38730(0) 0.03520(0) -0.34260(0) 0.0500(0) iso H . C35 1.00
H361 0.66920(0) 0.10450(0) -0.12930(0) 0.0500(0) iso H . C36 1.00
H362 0.56180(0) 0.05490(0) -0.17960(0) 0.0500(0) iso H . C36 1.00
H371 0.73010(0) -0.02410(0) -0.24500(0) 0.0500(0) iso H . C37 1.00
H372 0.71300(0) 0.05770(0) -0.31790(0) 0.0500(0) iso H . C37 1.00
H373 0.60550(0) 0.00820(0) -0.36820(0) 0.0500(0) iso H . C37 1.00
H381 0.78340(0) 0.00480(0) 0.09600(0) 0.0500(0) iso H . C38 1.00
H382 0.66890(0) 0.08270(0) 0.11280(0) 0.0500(0) iso H . C38 1.00
H391 0.83180(0) -0.00600(0) 0.31370(0) 0.0500(0) iso H . C39 1.00
H392 0.77880(0) 0.09720(0) 0.33370(0) 0.0500(0) iso H . C39 1.00
H401 0.98240(0) 0.10630(0) 0.39080(0) 0.0500(0) iso H . C40 1.00
H402 1.02780(0) 0.00710(0) 0.34490(0) 0.0500(0) iso H . C40 1.00
H411 0.99180(0) 0.14170(0) 0.20990(0) 0.0500(0) iso H . C41 1.00
H412 0.99300(0) 0.04590(0) 0.14690(0) 0.0500(0) iso H . C41 1.00

loop_
_atom_type_symbol
_atom_type_description
_atom_type_scat_dispersion_real
_atom_type_scat_dispersion_imag
_atom_type_scat_source
Li Li 0.0008 0.0003 'International Tables Vol C Tables 4.2.6.8 and 6.1.1.4'
O O 0.0492 0.0322 'International Tables Vol C Tables 4.2.6.8 and 6.1.1.4'
N N 0.0311 0.0180 'International Tables Vol C Tables 4.2.6.8 and 6.1.1.4'
C C 0.0181 0.0091 'International Tables Vol C Tables 4.2.6.8 and 6.1.1.4'
H H 0.0000 0.0000 'International Tables Vol C Tables 4.2.6.8 and 6.1.1.4'

loop_
_geom_angle_atom_site_label_1
_geom_angle_atom_site_label_2
_geom_angle_atom_site_label_3
_geom_angle
_geom_angle_publ_flag
N2 LI1 N3 92.3(3) yes
N1 LI1 N3 142.3(4) yes
N1 LI1 N2 77.9(3) yes
O1 LI1 N3 114.6(4) yes
O1 LI1 N2 112.4(4) yes
O1 LI1 N1 102.7(3) yes
LI1 O1 C41 126.7(4) yes
LI1 O1 C38 126.7(4) yes
C38 O1 C41 104.2(4) yes
LI1 N1 C4 112.3(3) yes
LI1 N1 C1 122.7(4) yes
C1 N1 C4 105.3(4) yes
LI1 N2 C9 113.3(4) yes
LI1 N2 C6 116.9(4) yes
C6 N2 C9 106.7(4) yes
LI1 N3 C14 130.7(4) yes
LI1 N3 C11 123.6(4) yes
C11 N3 C14 105.3(4) yes
C16 N4 C20 119.4(5) yes
N1 C1 C21 123.4(4) yes
N1 C1 C2 112.0(4) yes
C2 C1 C21 124.5(5) yes
C1 C2 C3 107.7(5) yes
C2 C3 C4 106.3(4) yes
N1 C4 C3 108.6(4) yes
C3 C4 C6 123.0(4) yes
C3 C4 C5 121.1(4) yes
N1 C4 C6 116.4(4) yes
N1 C4 C5 123.1(4) yes
C5 C4 C6 56.4(3) yes
C4 C5 C24 117.8(4) yes
C4 C5 C22 114.8(4) yes
C4 C5 C6 65.8(3) yes
C22 C5 C24 116.3(4) yes
C6 C5 C24 116.2(4) yes
C6 C5 C22 116.5(4) yes
C4 C6 C5 57.8(3) yes
N2 C6 C5 117.4(4) yes
N2 C6 C4 113.0(4) yes
C5 C6 C7 127.3(4) yes
C4 C6 C7 124.0(4) yes
N2 C6 C7 108.8(4) yes
C6 C7 C8 105.5(4) yes
C7 C8 C9 107.4(4) yes
N2 C9 C8 111.4(5) yes
C8 C9 C10 128.6(4) yes
N2 C9 C10 119.9(4) yes
C9 C10 C28 109.9(4) yes
C9 C10 C26 110.2(4) yes
C9 C10 C11 105.8(4) yes
C26 C10 C28 111.0(4) yes
C11 C10 C28 109.2(4) yes
C11 C10 C26 110.6(4) yes
N3 C11 C10 120.0(4) yes
C10 C11 C12 128.9(5) yes
N3 C11 C12 111.0(4) yes
C11 C12 C13 106.2(4) yes
C12 C13 C14 106.7(4) yes
N3 C14 C13 110.8(4) yes
C13 C14 C15 127.9(4) yes
N3 C14 C15 121.3(4) yes
C14 C15 C32 110.2(4) yes
C14 C15 C30 109.8(4) yes
C14 C15 C16 108.3(4) yes
C30 C15 C32 109.3(4) yes
C16 C15 C32 108.7(4) yes
C16 C15 C30 110.5(4) yes
N4 C16 C15 117.1(4) yes
C15 C16 C17 121.1(4) yes
N4 C16 C17 121.8(5) yes
C16 C17 C18 118.6(5) yes
C17 C18 C19 118.6(6) yes
C18 C19 C20 121.1(5) yes
N4 C20 C19 120.4(5) yes
C19 C20 C21 124.2(5) yes
N4 C20 C21 115.4(4) yes
C1 C21 C20 99.6(4) yes
C20 C21 C36 111.6(4) yes
C20 C21 C34 111.0(4) yes
C1 C21 C36 112.1(4) yes
C1 C21 C34 110.3(4) yes
C34 C21 C36 111.7(4) yes
C5 C22 C23 114.2(4) yes
C5 C24 C25 112.8(4) yes
C10 C26 C27 115.1(4) yes
C10 C28 C29 113.3(4) yes
C15 C30 C31 115.3(5) yes
C15 C32 C33 113.0(4) yes
C21 C34 C35 113.8(4) yes
C21 C36 C37 113.6(4) yes
O1 C38 C39 103.6(4) yes
C38 C39 C40 103.0(5) yes
C39 C40 C41 104.8(5) yes
O1 C41 C40 105.2(4) yes

loop_
_geom_bond_atom_site_label_1
_geom_bond_atom_site_label_2
_geom_bond_distance
_geom_bond_publ_flag
LI1 O1 2.059(7) yes
LI1 N1 2.309(6) yes
LI1 N2 2.201(7) yes
LI1 N3 2.059(8) yes
O1 C38 1.441(6) yes
O1 C41 1.441(4) yes
N1 C1 1.331(4) yes
N1 C4 1.431(4) yes
N2 C6 1.432(4) yes
N2 C9 1.315(5) yes
N3 C11 1.379(4) yes
N3 C14 1.378(5) yes
N4 C16 1.332(6) yes
N4 C20 1.352(4) yes
C1 C2 1.437(4) yes
C1 C21 1.519(5) yes
C2 C3 1.350(6) yes
C3 C4 1.458(4) yes
C4 C5 1.521(6) yes
C4 C6 1.640(5) yes
C5 C6 1.496(6) yes
C5 C22 1.529(5) yes
C5 C24 1.527(5) yes
C6 C7 1.463(5) yes
C7 C8 1.376(6) yes
C8 C9 1.460(5) yes
C9 C10 1.516(5) yes
C10 C11 1.520(6) yes
C10 C26 1.537(5) yes
C10 C28 1.547(5) yes
C11 C12 1.391(6) yes
C12 C13 1.403(5) yes
C13 C14 1.390(5) yes
C14 C15 1.515(5) yes
C15 C16 1.527(4) yes
C15 C30 1.536(7) yes
C15 C32 1.551(5) yes
C16 C17 1.416(6) yes
C17 C18 1.367(6) yes
C18 C19 1.375(8) yes
C19 C20 1.380(6) yes
C20 C21 1.534(6) yes
C21 C34 1.536(4) yes
C21 C36 1.542(4) yes
C22 C23 1.510(7) yes
C24 C25 1.517(7) yes
C26 C27 1.522(8) yes
C28 C29 1.525(5) yes
C30 C31 1.536(7) yes
C32 C33 1.522(4) yes
C34 C35 1.531(7) yes
C36 C37 1.508(6) yes
C38 C39 1.532(6) yes
C39 C40 1.528(7) yes
C40 C41 1.528(7) yes
